data_7155691
loop_
_publ_author_name
'Wang, Changcheng'
'Jiang, Hangqi'
'Chen, Weifeng'
'Dong, Jun'
'Chen, Zhengwang'
'Cao, Hua'

_publ_section_title
;
 Silver-Catalyzed [3+2] Domino Reaction: An Efficient Strategy to
 Synthesize Imidazole-5-carbaldehydes
;
_journal_name_full 'Org. Biomol. Chem.'
_journal_paper_doi 10.1039/C7OB01242J
_journal_year 2017
_chemical_formula_sum 'C23 H18 N2 O2'
_chemical_formula_weight 354.39
_chemical_name_systematic
; 
 ? 
;
_space_group_IT_number 14
_symmetry_cell_setting monoclinic
_symmetry_space_group_name_Hall '-P 2ybc'
_symmetry_space_group_name_H-M 'P 1 21/c 1'
_atom_sites_solution_hydrogens geom
_atom_sites_solution_primary direct
_atom_sites_solution_secondary difmap
_audit_creation_method SHELXL-97
_audit_update_record
;
2017-05-15 deposited with the CCDC.
2017-06-12 downloaded from the CCDC.
;
_cell_angle_alpha 90.00
_cell_angle_beta 94.522(3)
_cell_angle_gamma 90.00
_cell_formula_units_Z 4
_cell_length_a 11.6493(4)
_cell_length_b 7.9939(3)
_cell_length_c 19.7500(10)
_cell_measurement_reflns_used 10340
_cell_measurement_temperature 296(2)
_cell_measurement_theta_max 20.6
_cell_measurement_theta_min 2.8
_cell_volume 1833.46(13)
_computing_structure_refinement 'SHELXL-97 (Sheldrick, 1997)'
_computing_structure_solution 'SHELXS-97 (Sheldrick, 1990)'
_diffrn_ambient_temperature 296(2)
_diffrn_measured_fraction_theta_full 0.981
_diffrn_measured_fraction_theta_max 0.981
_diffrn_measurement_device_type 'CCD area detector'
_diffrn_measurement_method 'phi and omega scans'
_diffrn_radiation_monochromator graphite
_diffrn_radiation_source 'fine-focus sealed tube'
_diffrn_radiation_type MoK\a
_diffrn_radiation_wavelength 0.71073
_diffrn_reflns_av_R_equivalents 0.0451
_diffrn_reflns_av_sigmaI/netI 0.0670
_diffrn_reflns_limit_h_max 14
_diffrn_reflns_limit_h_min -14
_diffrn_reflns_limit_k_max 10
_diffrn_reflns_limit_k_min -10
_diffrn_reflns_limit_l_max 12
_diffrn_reflns_limit_l_min -25
_diffrn_reflns_number 9836
_diffrn_reflns_theta_full 27.47
_diffrn_reflns_theta_max 27.47
_diffrn_reflns_theta_min 2.60
_exptl_absorpt_coefficient_mu 0.083
_exptl_absorpt_correction_T_max 0.7456
_exptl_absorpt_correction_T_min 0.6657
_exptl_absorpt_correction_type multi-scan
_exptl_absorpt_process_details sabdas
_exptl_crystal_colour colorless
_exptl_crystal_density_diffrn 1.284
_exptl_crystal_density_method 'not measured'
_exptl_crystal_description plate
_exptl_crystal_F_000 744
_exptl_crystal_size_max 0.350
_exptl_crystal_size_mid 0.200
_exptl_crystal_size_min 0.100
_refine_diff_density_max 0.877
_refine_diff_density_min -0.242
_refine_diff_density_rms 0.044
_refine_ls_extinction_coef 0.009(3)
_refine_ls_extinction_expression Fc^*^=kFc[1+0.001xFc^2^\l^3^/sin(2\q)]^-1/4^
_refine_ls_extinction_method SHELXL
_refine_ls_goodness_of_fit_ref 1.041
_refine_ls_hydrogen_treatment mixed
_refine_ls_matrix_type full
_refine_ls_number_parameters 246
_refine_ls_number_reflns 4132
_refine_ls_number_restraints 0
_refine_ls_restrained_S_all 1.041
_refine_ls_R_factor_all 0.1358
_refine_ls_R_factor_gt 0.0645
_refine_ls_shift/su_max 0.000
_refine_ls_shift/su_mean 0.000
_refine_ls_structure_factor_coef Fsqd
_refine_ls_weighting_details 'calc w=1/[\s^2^(Fo^2^)+(0.0998P)^2^+0.0000P] where P=(Fo^2^+2Fc^2^)/3'
_refine_ls_weighting_scheme calc
_refine_ls_wR_factor_gt 0.1727
_refine_ls_wR_factor_ref 0.2117
_reflns_number_gt 1965
_reflns_number_total 4132
_reflns_threshold_expression >2sigma(I)
_cod_data_source_file c7ob01242j2.cif
_cod_data_source_block wcc08292_1_0m
_cod_original_sg_symbol_H-M P2(1)/c
_cod_database_code 7155691

loop_
_symmetry_equiv_pos_as_xyz
'x, y, z'
'-x, y+1/2, -z+1/2'
'-x, -y, -z'
'x, -y-1/2, z-1/2'

loop_
_atom_site_label
_atom_site_type_symbol
_atom_site_fract_x
_atom_site_fract_y
_atom_site_fract_z
_atom_site_U_iso_or_equiv
_atom_site_adp_type
_atom_site_occupancy
_atom_site_symmetry_multiplicity
_atom_site_calc_flag
_atom_site_refinement_flags
C1 C 0.1597(2) 0.2016(3) 0.02713(13) 0.0470(7) Uani 1 1 d .
C2 C 0.1506(2) 0.2219(4) -0.04290(13) 0.0492(7) Uani 1 1 d .
C3 C -0.0196(2) 0.2541(3) -0.00116(12) 0.0453(7) Uani 1 1 d .
C4 C 0.2408(3) 0.2237(4) -0.08925(16) 0.0697(10) Uani 1 1 d .
H4 H 0.3163 0.2241 -0.0700 0.084 Uiso 1 1 calc R
C5 C -0.1423(2) 0.2868(3) 0.00710(13) 0.0450(7) Uani 1 1 d .
C6 C -0.1856(2) 0.2272(4) 0.06593(13) 0.0562(8) Uani 1 1 d .
H6 H -0.1381 0.1668 0.0971 0.067 Uiso 1 1 calc R
C7 C -0.2994(2) 0.2568(5) 0.07873(15) 0.0688(9) Uani 1 1 d .
H7 H -0.3276 0.2163 0.1183 0.083 Uiso 1 1 calc R
C8 C -0.3701(2) 0.3457(4) 0.03318(16) 0.0667(9) Uani 1 1 d .
H8 H -0.4462 0.3657 0.0418 0.080 Uiso 1 1 calc R
C9 C -0.3285(2) 0.4047(4) -0.02494(16) 0.0662(9) Uani 1 1 d .
H9 H -0.3769 0.4643 -0.0560 0.079 Uiso 1 1 calc R
C10 C -0.2152(2) 0.3771(4) -0.03826(14) 0.0576(8) Uani 1 1 d .
H10 H -0.1878 0.4193 -0.0778 0.069 Uiso 1 1 calc R
C11 C -0.0213(2) 0.2800(4) -0.12725(12) 0.0474(7) Uani 1 1 d .
C12 C -0.0917(2) 0.1565(4) -0.15502(14) 0.0613(8) Uani 1 1 d .
H12 H -0.0964 0.0534 -0.1336 0.074 Uiso 1 1 calc R
C13 C -0.1562(3) 0.1885(6) -0.21588(17) 0.0806(11) Uani 1 1 d .
H13 H -0.2046 0.1065 -0.2355 0.097 Uiso 1 1 calc R
C14 C -0.1484(3) 0.3413(6) -0.24716(16) 0.0816(11) Uani 1 1 d .
H14 H -0.1940 0.3637 -0.2869 0.098 Uiso 1 1 calc R
C15 C -0.0739(3) 0.4607(5) -0.22011(15) 0.0738(10) Uani 1 1 d .
H15 H -0.0665 0.5617 -0.2427 0.089 Uiso 1 1 calc R
C16 C -0.0102(2) 0.4322(4) -0.15999(13) 0.0597(8) Uani 1 1 d .
H16 H 0.0398 0.5137 -0.1413 0.072 Uiso 1 1 calc R
C17 C 0.2595(2) 0.1661(3) 0.07573(13) 0.0476(7) Uani 1 1 d .
C18 C 0.2613(2) 0.2304(4) 0.14096(14) 0.0550(8) Uani 1 1 d .
H18 H 0.2001 0.2969 0.1523 0.066 Uiso 1 1 calc R
C19 C 0.3491(3) 0.2003(4) 0.18937(14) 0.0579(8) Uani 1 1 d .
H19 H 0.3473 0.2456 0.2326 0.069 Uiso 1 1 calc R
C20 C 0.4408(2) 0.1019(4) 0.17350(14) 0.0543(7) Uani 1 1 d .
C21 C 0.4400(2) 0.0342(4) 0.10936(15) 0.0605(8) Uani 1 1 d .
H21 H 0.5008 -0.0337 0.0986 0.073 Uiso 1 1 calc R
C22 C 0.3517(2) 0.0644(4) 0.06110(14) 0.0554(8) Uani 1 1 d .
H22 H 0.3532 0.0169 0.0182 0.066 Uiso 1 1 calc R
C23 C 0.5350(3) 0.1236(6) 0.28549(17) 0.0932(12) Uani 1 1 d .
H23A H 0.5335 0.2437 0.2854 0.140 Uiso 1 1 calc R
H23B H 0.6035 0.0854 0.3110 0.140 Uiso 1 1 calc R
H23C H 0.4686 0.0819 0.3059 0.140 Uiso 1 1 calc R
N1 N 0.03419(18) 0.2551(3) -0.06053(10) 0.0473(6) Uani 1 1 d .
N2 N 0.05425(17) 0.2208(3) 0.05188(10) 0.0472(6) Uani 1 1 d .
O1 O 0.2275(2) 0.2247(4) -0.14943(14) 0.1188(11) Uani 1 1 d .
O2 O 0.53404(17) 0.0641(3) 0.21751(11) 0.0741(7) Uani 1 1 d .

loop_
_atom_site_aniso_label
_atom_site_aniso_U_11
_atom_site_aniso_U_22
_atom_site_aniso_U_33
_atom_site_aniso_U_23
_atom_site_aniso_U_13
_atom_site_aniso_U_12
C1 0.0463(15) 0.0504(18) 0.0444(14) -0.0018(12) 0.0039(12) 0.0051(13)
C2 0.0413(15) 0.0583(19) 0.0481(15) -0.0026(13) 0.0049(12) 0.0062(13)
C3 0.0430(15) 0.0526(18) 0.0405(13) 0.0005(12) 0.0043(11) 0.0031(13)
C4 0.084(2) 0.082(2) 0.0443(16) 0.0016(15) 0.0123(16) -0.0023(19)
C5 0.0409(14) 0.0518(17) 0.0423(13) -0.0033(12) 0.0026(11) 0.0010(13)
C6 0.0457(16) 0.077(2) 0.0456(15) 0.0067(14) 0.0005(12) 0.0047(15)
C7 0.0483(18) 0.105(3) 0.0540(17) 0.0071(17) 0.0106(14) 0.0024(18)
C8 0.0441(17) 0.085(3) 0.072(2) 0.0014(18) 0.0107(15) 0.0103(16)
C9 0.0514(18) 0.077(2) 0.0694(19) 0.0094(17) 0.0003(15) 0.0161(16)
C10 0.0549(18) 0.065(2) 0.0538(16) 0.0096(14) 0.0069(13) 0.0120(16)
C11 0.0423(15) 0.063(2) 0.0372(13) -0.0023(13) 0.0033(11) 0.0039(14)
C12 0.0595(18) 0.069(2) 0.0555(17) -0.0061(15) 0.0025(14) -0.0062(16)
C13 0.066(2) 0.112(3) 0.062(2) -0.021(2) -0.0034(17) -0.021(2)
C14 0.070(2) 0.132(4) 0.0420(17) 0.004(2) -0.0003(15) 0.003(2)
C15 0.078(2) 0.095(3) 0.0489(17) 0.0165(17) 0.0124(16) 0.013(2)
C16 0.0615(18) 0.069(2) 0.0488(16) 0.0026(15) 0.0047(13) -0.0035(16)
C17 0.0428(15) 0.0509(17) 0.0489(15) -0.0013(12) 0.0023(12) 0.0002(13)
C18 0.0480(16) 0.061(2) 0.0550(16) -0.0049(14) -0.0011(13) 0.0127(14)
C19 0.0620(18) 0.061(2) 0.0501(16) -0.0066(14) -0.0022(14) 0.0081(16)
C20 0.0459(16) 0.0560(19) 0.0596(17) 0.0021(14) -0.0050(13) 0.0006(14)
C21 0.0426(16) 0.073(2) 0.0658(19) -0.0087(16) 0.0047(14) 0.0109(15)
C22 0.0497(16) 0.063(2) 0.0533(16) -0.0069(14) 0.0040(13) 0.0051(15)
C23 0.102(3) 0.104(3) 0.067(2) -0.009(2) -0.0311(19) 0.020(2)
N1 0.0466(13) 0.0556(15) 0.0398(12) -0.0005(10) 0.0048(9) 0.0015(11)
N2 0.0399(12) 0.0591(15) 0.0426(11) 0.0004(10) 0.0030(9) 0.0052(11)
O1 0.0934(19) 0.185(3) 0.0810(19) 0.0013(18) 0.0259(15) 0.0129(19)
O2 0.0596(13) 0.0872(17) 0.0719(14) -0.0031(12) -0.0173(10) 0.0159(12)

loop_
_atom_type_symbol
_atom_type_description
_atom_type_scat_dispersion_real
_atom_type_scat_dispersion_imag
_atom_type_scat_source
C C 0.0033 0.0016 'International Tables Vol C Tables 4.2.6.8 and 6.1.1.4'
H H 0.0000 0.0000 'International Tables Vol C Tables 4.2.6.8 and 6.1.1.4'
N N 0.0061 0.0033 'International Tables Vol C Tables 4.2.6.8 and 6.1.1.4'
O O 0.0106 0.0060 'International Tables Vol C Tables 4.2.6.8 and 6.1.1.4'

loop_
_geom_angle_atom_site_label_1
_geom_angle_atom_site_label_2
_geom_angle_atom_site_label_3
_geom_angle
N2 C1 C2 110.1(2)
N2 C1 C17 118.3(2)
C2 C1 C17 131.7(2)
C1 C2 N1 105.5(2)
C1 C2 C4 129.0(3)
N1 C2 C4 125.4(3)
N2 C3 N1 111.3(2)
N2 C3 C5 121.4(2)
N1 C3 C5 127.3(2)
O1 C4 C2 126.2(3)
C6 C5 C10 118.3(2)
C6 C5 C3 116.9(2)
C10 C5 C3 124.8(2)
C5 C6 C7 120.6(3)
C8 C7 C6 120.1(3)
C9 C8 C7 119.8(3)
C8 C9 C10 120.8(3)
C9 C10 C5 120.3(3)
C12 C11 C16 121.3(3)
C12 C11 N1 118.6(3)
C16 C11 N1 119.9(3)
C11 C12 C13 118.6(3)
C14 C13 C12 120.1(3)
C15 C14 C13 120.4(3)
C16 C15 C14 120.4(3)
C15 C16 C11 119.1(3)
C18 C17 C22 117.0(2)
C18 C17 C1 119.1(2)
C22 C17 C1 123.9(2)
C19 C18 C17 122.7(3)
C18 C19 C20 119.4(3)
O2 C20 C21 116.4(3)
O2 C20 C19 124.7(3)
C21 C20 C19 118.9(2)
C22 C21 C20 121.5(3)
C21 C22 C17 120.5(3)
C3 N1 C2 106.6(2)
C3 N1 C11 125.6(2)
C2 N1 C11 127.8(2)
C3 N2 C1 106.6(2)
C20 O2 C23 118.1(3)

loop_
_geom_bond_atom_site_label_1
_geom_bond_atom_site_label_2
_geom_bond_distance
C1 N2 1.366(3)
C1 C2 1.388(3)
C1 C17 1.476(4)
C2 N1 1.399(3)
C2 C4 1.447(4)
C3 N2 1.329(3)
C3 N1 1.373(3)
C3 C5 1.474(4)
C4 O1 1.186(4)
C5 C6 1.387(4)
C5 C10 1.388(4)
C6 C7 1.389(4)
C7 C8 1.369(4)
C8 C9 1.365(4)
C9 C10 1.384(4)
C11 C12 1.371(4)
C11 C16 1.388(4)
C11 N1 1.435(3)
C12 C13 1.390(4)
C13 C14 1.374(5)
C14 C15 1.370(5)
C15 C16 1.369(4)
C17 C18 1.386(4)
C17 C22 1.395(4)
C18 C19 1.366(4)
C19 C20 1.382(4)
C20 O2 1.370(3)
C20 C21 1.377(4)
C21 C22 1.367(3)
C23 O2 1.424(4)
